data_4303067
loop_
_publ_author_name
'Jana G\'alikov\'a'
'Peter Schwendt'
'Jozef Tatiersky'
'Alan S. Tracey'
'Zdirad \<Z\'ak'

_publ_section_title
;
Stereospecific Formation of Dinuclear Vanadium(V) Tartrato Complexes
;
_journal_name_full 'Inorganic Chemistry'
_journal_page_first 8423
_journal_page_last 8430
_journal_paper_doi 10.1021/ic901024p
_journal_volume 48
_journal_year 2009
_chemical_formula_sum 'C24 H44 N2 O14 V2'
_chemical_formula_weight 686.49
_chemical_name_systematic
; 
 ? 
;
_space_group_IT_number 14
_symmetry_cell_setting monoclinic
_symmetry_space_group_name_Hall '-P 2ybc'
_symmetry_space_group_name_H-M 'P 1 21/c 1'
_atom_sites_solution_hydrogens geom
_atom_sites_solution_primary direct
_atom_sites_solution_secondary difmap
_audit_creation_method SHELXL-97
_cell_angle_alpha 90.00
_cell_angle_beta 98.03(2)
_cell_angle_gamma 90.00
_cell_formula_units_Z 4
_cell_length_a 12.7340(2)
_cell_length_b 17.8983(3)
_cell_length_c 13.5159(3)
_cell_measurement_reflns_used 22427
_cell_measurement_temperature 120(2)
_cell_measurement_theta_max 27.1
_cell_measurement_theta_min 3.0
_cell_volume 3050.30(18)
_computing_cell_refinement
;
CrysAlis CCD, Oxford Diffraction Ltd.,
Version 1.171.29.9 
;
_computing_data_collection
;
CrysAlis CCD, Oxford Diffraction Ltd.,
Version 1.171.29.9 
;
_computing_data_reduction
;
CrysAlis CCD, Oxford Diffraction Ltd.,
Version 1.171.29.9 
;
_computing_molecular_graphics 'Bruker SHELXTL V5.1'
_computing_publication_material 'SHELXL-97 (Sheldrick, 1997)'
_computing_structure_refinement 'SHELXL-97 (Sheldrick, 1997)'
_computing_structure_solution 'SHELXS-97 (Sheldrick, 1990)'
_diffrn_ambient_temperature 120(2)
_diffrn_detector_area_resol_mean '0.06 mm'
_diffrn_measured_fraction_theta_full 0.998
_diffrn_measured_fraction_theta_max 0.998
_diffrn_measurement_device_type 'KUMA KM-4 CCD'
_diffrn_measurement_method omega-2theta
_diffrn_radiation_monochromator graphite
_diffrn_radiation_source 'fine-focus sealed tube'
_diffrn_radiation_type MoK\a
_diffrn_radiation_wavelength 0.71073
_diffrn_reflns_av_R_equivalents 0.0159
_diffrn_reflns_av_sigmaI/netI 0.0185
_diffrn_reflns_limit_h_max 15
_diffrn_reflns_limit_h_min -15
_diffrn_reflns_limit_k_max 21
_diffrn_reflns_limit_k_min -22
_diffrn_reflns_limit_l_max 16
_diffrn_reflns_limit_l_min -16
_diffrn_reflns_number 38490
_diffrn_reflns_theta_full 26.00
_diffrn_reflns_theta_max 26.00
_diffrn_reflns_theta_min 2.74
_diffrn_standards_decay_% 0
_diffrn_standards_interval_count 'after every 100 frames'
_exptl_absorpt_coefficient_mu 0.682
_exptl_absorpt_correction_T_max 0.8757
_exptl_absorpt_correction_T_min 0.7722
_exptl_absorpt_correction_type multi-scan
_exptl_absorpt_process_details
; 
 CrysAlis RED, Oxford Diffraction Ltd.,
Version 1.171.29.9 

Empirical absorption correction using spherical harmonics,
 implemented in SCALE3 ABSPACK scaling algorithm. 
;
_exptl_crystal_colour red
_exptl_crystal_density_diffrn 1.495
_exptl_crystal_density_method 'not measured'
_exptl_crystal_description prism
_exptl_crystal_F_000 1440
_exptl_crystal_size_max 0.40
_exptl_crystal_size_mid 0.35
_exptl_crystal_size_min 0.20
_refine_diff_density_max 0.684
_refine_diff_density_min -0.304
_refine_diff_density_rms 0.052
_refine_ls_extinction_method none
_refine_ls_goodness_of_fit_ref 1.114
_refine_ls_hydrogen_treatment constr
_refine_ls_matrix_type full
_refine_ls_number_parameters 387
_refine_ls_number_reflns 5996
_refine_ls_number_restraints 0
_refine_ls_restrained_S_all 1.114
_refine_ls_R_factor_all 0.0347
_refine_ls_R_factor_gt 0.0278
_refine_ls_shift/su_max 0.001
_refine_ls_shift/su_mean 0.000
_refine_ls_structure_factor_coef Fsqd
_refine_ls_weighting_details 'calc w=1/[\s^2^(Fo^2^)+(0.0528P)^2^+0.2640P] where P=(Fo^2^+2Fc^2^)/3'
_refine_ls_weighting_scheme calc
_refine_ls_wR_factor_gt 0.0817
_refine_ls_wR_factor_ref 0.0834
_reflns_number_gt 5003
_reflns_number_total 5996
_reflns_threshold_expression >2sigma(I)
_cod_data_source_file ic901024p_si_004.cif
_cod_data_source_block nett
_cod_database_code 4303067

loop_
_symmetry_equiv_pos_as_xyz
'x, y, z'
'-x, y+1/2, -z+1/2'
'-x, -y, -z'
'x, -y-1/2, z-1/2'

loop_
_atom_site_label
_atom_site_type_symbol
_atom_site_fract_x
_atom_site_fract_y
_atom_site_fract_z
_atom_site_U_iso_or_equiv
_atom_site_adp_type
_atom_site_occupancy
_atom_site_symmetry_multiplicity
_atom_site_calc_flag
_atom_site_refinement_flags
_atom_site_disorder_assembly
_atom_site_disorder_group
V1 V 0.93798(2) 0.098648(15) 0.53636(2) 0.01404(9) Uani 1 1 d . . .
O11 O 1.07958(9) 0.09830(6) 0.57801(8) 0.0162(2) Uani 1 1 d . . .
O21 O 0.93546(9) 0.07133(7) 0.67524(8) 0.0185(3) Uani 1 1 d . . .
O31 O 1.03886(9) 0.03514(7) 0.81462(9) 0.0236(3) Uani 1 1 d . . .
O41 O 0.94226(9) 0.05837(6) 0.41277(8) 0.0172(3) Uani 1 1 d . . .
O51 O 0.79795(9) 0.05229(6) 0.51773(8) 0.0177(3) Uani 1 1 d . . .
O61 O 0.67858(9) -0.00500(7) 0.40459(9) 0.0268(3) Uani 1 1 d . . .
C11 C 1.11836(12) 0.05727(9) 0.66471(12) 0.0149(3) Uani 1 1 d . . .
H11 H 1.1811 0.0831 0.7026 0.018 Uiso 1 1 calc R . .
C21 C 1.02695(13) 0.05381(9) 0.72773(12) 0.0165(3) Uani 1 1 d . . .
C31 C 0.85239(12) 0.02258(9) 0.36165(12) 0.0150(3) Uani 1 1 d . . .
H31 H 0.8264 0.0507 0.2991 0.018 Uiso 1 1 calc R . .
C41 C 0.76573(13) 0.02161(9) 0.43051(12) 0.0169(3) Uani 1 1 d . . .
OW1 O 0.90789(9) 0.18493(6) 0.52239(9) 0.0232(3) Uani 1 1 d . . .
V2 V 0.45869(2) 0.087773(15) 0.06301(2) 0.01359(9) Uani 1 1 d . . .
O12 O 0.53465(8) 0.00307(6) 0.10441(8) 0.0143(2) Uani 1 1 d . . .
O22 O 0.60075(9) 0.12498(6) 0.05031(9) 0.0179(3) Uani 1 1 d . . .
O32 O 0.77017(9) 0.10990(7) 0.11978(9) 0.0225(3) Uani 1 1 d . . .
O42 O 0.32940(8) 0.04774(6) 0.01980(8) 0.0154(2) Uani 1 1 d . . .
O52 O 0.41790(9) 0.15279(6) -0.05179(8) 0.0168(3) Uani 1 1 d . . .
O62 O 0.30682(10) 0.15754(7) -0.19607(9) 0.0231(3) Uani 1 1 d . . .
C12 C 0.64464(12) 0.01068(9) 0.13528(12) 0.0144(3) Uani 1 1 d . . .
H12 H 0.6608 0.0065 0.2096 0.017 Uiso 1 1 calc R . .
C22 C 0.67954(13) 0.08767(9) 0.10025(12) 0.0157(3) Uani 1 1 d . . .
C32 C 0.29866(13) 0.05146(9) -0.08509(12) 0.0154(3) Uani 1 1 d . . .
H32 H 0.2199 0.0478 -0.1029 0.019 Uiso 1 1 calc R . .
C42 C 0.34059(13) 0.12723(9) -0.11754(12) 0.0162(3) Uani 1 1 d . . .
OW2 O 0.43922(9) 0.12986(7) 0.16270(9) 0.0211(3) Uani 1 1 d . . .
N1 N 0.62423(12) 0.15849(9) 0.72207(13) 0.0271(4) Uani 1 1 d . . .
C13 C 0.58573(16) 0.21876(11) 0.78770(16) 0.0348(5) Uani 1 1 d . . .
H13A H 0.5140 0.2347 0.7572 0.042 Uiso 1 1 calc R . .
H13B H 0.5789 0.1965 0.8536 0.042 Uiso 1 1 calc R . .
C23 C 0.65557(19) 0.28762(12) 0.80450(17) 0.0412(5) Uani 1 1 d . . .
H23A H 0.6178 0.3268 0.8359 0.062 Uiso 1 1 calc R . .
H23B H 0.6728 0.3056 0.7402 0.062 Uiso 1 1 calc R . .
H23C H 0.7211 0.2749 0.8482 0.062 Uiso 1 1 calc R . .
C33 C 0.55554(16) 0.09021(11) 0.73214(18) 0.0342(5) Uani 1 1 d . . .
H33A H 0.5610 0.0770 0.8038 0.041 Uiso 1 1 calc R . .
H33B H 0.4807 0.1036 0.7089 0.041 Uiso 1 1 calc R . .
C43 C 0.58355(17) 0.02205(12) 0.67496(18) 0.0401(5) Uani 1 1 d . . .
H43A H 0.5293 -0.0165 0.6774 0.060 Uiso 1 1 calc R . .
H43B H 0.6527 0.0027 0.7052 0.060 Uiso 1 1 calc R . .
H43C H 0.5868 0.0358 0.6053 0.060 Uiso 1 1 calc R . .
C53 C 0.74057(15) 0.14067(12) 0.75395(16) 0.0321(5) Uani 1 1 d . . .
H53A H 0.7827 0.1859 0.7444 0.039 Uiso 1 1 calc R . .
H53B H 0.7620 0.1014 0.7092 0.039 Uiso 1 1 calc R . .
C63 C 0.76871(18) 0.11450(14) 0.86125(17) 0.0426(6) Uani 1 1 d . . .
H63A H 0.8442 0.1016 0.8738 0.064 Uiso 1 1 calc R . .
H63B H 0.7261 0.0705 0.8724 0.064 Uiso 1 1 calc R . .
H63C H 0.7540 0.1546 0.9068 0.064 Uiso 1 1 calc R . .
C73 C 0.61565(15) 0.18376(11) 0.61349(15) 0.0315(5) Uani 1 1 d . . .
H73A H 0.6498 0.2334 0.6117 0.038 Uiso 1 1 calc R . .
H73B H 0.6561 0.1484 0.5770 0.038 Uiso 1 1 calc R . .
C83 C 0.50329(18) 0.18916(13) 0.55863(18) 0.0438(6) Uani 1 1 d . . .
H83A H 0.5048 0.2116 0.4927 0.066 Uiso 1 1 calc R . .
H83B H 0.4604 0.2203 0.5972 0.066 Uiso 1 1 calc R . .
H83C H 0.4722 0.1391 0.5506 0.066 Uiso 1 1 calc R . .
N2 N 0.12039(11) 0.17079(7) 0.20130(10) 0.0153(3) Uani 1 1 d . . .
C14 C 0.01623(14) 0.17487(11) 0.24341(14) 0.0271(4) Uani 1 1 d . . .
H14A H -0.0422 0.1782 0.1870 0.033 Uiso 1 1 calc R . .
H14B H 0.0068 0.1277 0.2794 0.033 Uiso 1 1 calc R . .
C24 C 0.00593(17) 0.23910(12) 0.31341(16) 0.0363(5) Uani 1 1 d . . .
H24A H -0.0592 0.2332 0.3437 0.054 Uiso 1 1 calc R . .
H24B H 0.0030 0.2862 0.2761 0.054 Uiso 1 1 calc R . .
H24C H 0.0673 0.2397 0.3660 0.054 Uiso 1 1 calc R . .
C34 C 0.21457(14) 0.16391(11) 0.28540(14) 0.0254(4) Uani 1 1 d . . .
H34A H 0.2790 0.1519 0.2551 0.031 Uiso 1 1 calc R . .
H34B H 0.2262 0.2131 0.3188 0.031 Uiso 1 1 calc R . .
C44 C 0.20187(16) 0.10597(12) 0.36345(15) 0.0298(4) Uani 1 1 d . . .
H44A H 0.2686 0.1009 0.4088 0.045 Uiso 1 1 calc R . .
H44B H 0.1833 0.0579 0.3309 0.045 Uiso 1 1 calc R . .
H44C H 0.1454 0.1213 0.4015 0.045 Uiso 1 1 calc R . .
C54 C 0.11965(17) 0.10209(10) 0.13526(15) 0.0293(4) Uani 1 1 d . . .
H54A H 0.1904 0.0970 0.1136 0.035 Uiso 1 1 calc R . .
H54B H 0.1080 0.0575 0.1757 0.035 Uiso 1 1 calc R . .
C64 C 0.0372(2) 0.10269(13) 0.04380(15) 0.0432(6) Uani 1 1 d . . .
H64A H 0.0448 0.0578 0.0040 0.065 Uiso 1 1 calc R . .
H64B H 0.0467 0.1472 0.0037 0.065 Uiso 1 1 calc R . .
H64C H -0.0337 0.1035 0.0642 0.065 Uiso 1 1 calc R . .
C74 C 0.13420(14) 0.24196(10) 0.14365(14) 0.0239(4) Uani 1 1 d . . .
H74A H 0.0681 0.2510 0.0973 0.029 Uiso 1 1 calc R . .
H74B H 0.1431 0.2841 0.1916 0.029 Uiso 1 1 calc R . .
C84 C 0.22587(16) 0.24279(11) 0.08431(16) 0.0326(5) Uani 1 1 d . . .
H84A H 0.2306 0.2920 0.0535 0.049 Uiso 1 1 calc R . .
H84B H 0.2148 0.2045 0.0320 0.049 Uiso 1 1 calc R . .
H84C H 0.2918 0.2324 0.1288 0.049 Uiso 1 1 calc R . .

loop_
_atom_site_aniso_label
_atom_site_aniso_U_11
_atom_site_aniso_U_22
_atom_site_aniso_U_33
_atom_site_aniso_U_23
_atom_site_aniso_U_13
_atom_site_aniso_U_12
V1 0.01388(15) 0.01378(15) 0.01411(15) -0.00180(10) 0.00075(11) 0.00017(10)
O11 0.0151(6) 0.0178(6) 0.0157(6) 0.0014(4) 0.0021(5) 0.0000(4)
O21 0.0144(6) 0.0255(6) 0.0158(6) -0.0019(5) 0.0028(5) 0.0021(5)
O31 0.0218(6) 0.0336(7) 0.0151(6) 0.0007(5) 0.0017(5) 0.0006(5)
O41 0.0158(6) 0.0201(6) 0.0162(6) -0.0031(5) 0.0039(5) -0.0055(5)
O51 0.0149(6) 0.0222(6) 0.0163(6) -0.0023(5) 0.0033(5) -0.0002(5)
O61 0.0141(6) 0.0400(8) 0.0262(7) -0.0072(6) 0.0022(5) -0.0049(5)
C11 0.0131(8) 0.0176(8) 0.0132(8) -0.0009(6) -0.0009(6) -0.0007(6)
C21 0.0177(9) 0.0156(8) 0.0158(9) -0.0043(6) 0.0014(7) -0.0009(6)
C31 0.0128(8) 0.0175(8) 0.0139(8) -0.0006(6) -0.0008(6) -0.0015(6)
C41 0.0156(8) 0.0177(8) 0.0170(8) 0.0000(7) 0.0009(7) 0.0021(7)
OW1 0.0237(6) 0.0174(6) 0.0273(7) -0.0016(5) -0.0009(5) 0.0026(5)
V2 0.01210(15) 0.01299(15) 0.01545(15) 0.00055(10) 0.00106(11) 0.00133(10)
O12 0.0111(5) 0.0147(6) 0.0168(6) 0.0024(4) 0.0014(4) 0.0002(4)
O22 0.0151(6) 0.0145(6) 0.0235(6) 0.0029(5) 0.0007(5) -0.0009(5)
O32 0.0152(6) 0.0203(6) 0.0306(7) -0.0010(5) -0.0017(5) -0.0044(5)
O42 0.0135(6) 0.0166(6) 0.0164(6) -0.0008(5) 0.0032(5) 0.0001(4)
O52 0.0170(6) 0.0142(6) 0.0182(6) 0.0013(5) -0.0005(5) 0.0006(4)
O62 0.0265(7) 0.0189(6) 0.0212(6) 0.0047(5) -0.0057(5) 0.0011(5)
C12 0.0116(8) 0.0159(8) 0.0147(8) -0.0004(6) -0.0013(6) 0.0008(6)
C22 0.0161(9) 0.0156(8) 0.0151(8) -0.0027(6) 0.0015(7) 0.0004(6)
C32 0.0132(8) 0.0162(8) 0.0161(8) 0.0002(6) -0.0007(6) 0.0006(6)
C42 0.0141(8) 0.0151(8) 0.0192(9) -0.0022(7) 0.0022(7) 0.0038(6)
OW2 0.0213(6) 0.0208(6) 0.0207(6) -0.0027(5) 0.0016(5) 0.0037(5)
N1 0.0217(8) 0.0260(8) 0.0371(9) 0.0143(7) 0.0160(7) 0.0077(6)
C13 0.0338(11) 0.0312(11) 0.0437(13) 0.0084(9) 0.0200(10) 0.0104(9)
C23 0.0524(14) 0.0317(12) 0.0416(13) 0.0077(10) 0.0141(11) 0.0016(10)
C33 0.0260(11) 0.0269(11) 0.0539(14) 0.0140(9) 0.0206(10) 0.0046(8)
C43 0.0355(12) 0.0289(11) 0.0593(15) 0.0094(10) 0.0180(11) 0.0049(9)
C53 0.0225(10) 0.0370(12) 0.0388(12) 0.0151(9) 0.0117(9) 0.0091(8)
C63 0.0428(13) 0.0478(13) 0.0377(13) 0.0166(11) 0.0076(10) 0.0141(11)
C73 0.0323(11) 0.0293(11) 0.0349(11) 0.0141(9) 0.0112(9) 0.0075(8)
C83 0.0426(13) 0.0370(13) 0.0499(14) 0.0123(10) -0.0006(11) 0.0125(10)
N2 0.0157(7) 0.0135(7) 0.0173(7) 0.0014(5) 0.0043(6) 0.0001(5)
C14 0.0222(10) 0.0331(11) 0.0269(10) 0.0045(8) 0.0071(8) 0.0022(8)
C24 0.0413(12) 0.0321(11) 0.0403(12) 0.0021(9) 0.0225(10) 0.0126(9)
C34 0.0220(10) 0.0258(10) 0.0274(10) 0.0028(8) -0.0003(8) 0.0009(7)
C44 0.0279(11) 0.0357(11) 0.0263(10) 0.0067(8) 0.0056(8) 0.0091(8)
C54 0.0402(12) 0.0224(10) 0.0272(10) -0.0047(8) 0.0115(9) -0.0043(8)
C64 0.0610(16) 0.0455(13) 0.0219(11) -0.0057(9) 0.0018(10) -0.0207(11)
C74 0.0245(9) 0.0193(9) 0.0279(10) 0.0059(7) 0.0033(8) 0.0013(7)
C84 0.0293(10) 0.0278(10) 0.0442(12) 0.0175(9) 0.0177(9) 0.0062(8)

loop_
_atom_type_symbol
_atom_type_description
_atom_type_scat_dispersion_real
_atom_type_scat_dispersion_imag
_atom_type_scat_source
C C 0.0033 0.0016 'International Tables Vol C Tables 4.2.6.8 and 6.1.1.4'
H H 0.0000 0.0000 'International Tables Vol C Tables 4.2.6.8 and 6.1.1.4'
N N 0.0061 0.0033 'International Tables Vol C Tables 4.2.6.8 and 6.1.1.4'
O O 0.0106 0.0060 'International Tables Vol C Tables 4.2.6.8 and 6.1.1.4'
V V 0.3005 0.5294 'International Tables Vol C Tables 4.2.6.8 and 6.1.1.4'

loop_
_geom_angle_atom_site_label_1
_geom_angle_atom_site_label_2
_geom_angle_atom_site_label_3
_geom_angle
_geom_angle_site_symmetry_1
_geom_angle_site_symmetry_3
_geom_angle_publ_flag
OW1 V1 O11 104.60(6) . . ?
OW1 V1 O41 108.12(6) . . ?
O11 V1 O41 97.31(5) . . ?
OW1 V1 O21 108.75(6) . . ?
O11 V1 O21 81.32(5) . . ?
O41 V1 O21 142.19(5) . . ?
OW1 V1 O51 101.32(6) . . ?
O11 V1 O51 152.92(5) . . ?
O41 V1 O51 81.82(5) . . ?
O21 V1 O51 83.08(5) . . ?
C11 O11 V1 118.49(10) . . ?
C21 O21 V1 116.62(10) . . ?
C31 O41 V1 120.19(10) . . ?
C41 O51 V1 117.32(10) . . ?
O11 C11 C31 111.12(13) . 3_756 ?
O11 C11 C21 106.07(12) . . ?
C31 C11 C21 108.60(13) 3_756 . ?
O31 C21 O21 124.83(16) . . ?
O31 C21 C11 123.18(15) . . ?
O21 C21 C11 111.97(13) . . ?
O41 C31 C11 109.38(13) . 3_756 ?
O41 C31 C41 108.12(12) . . ?
C11 C31 C41 110.37(13) 3_756 . ?
O61 C41 O51 125.57(16) . . ?
O61 C41 C31 122.26(15) . . ?
O51 C41 C31 112.18(13) . . ?
OW2 V2 O42 102.56(6) . . ?
OW2 V2 O12 105.62(6) . . ?
O42 V2 O12 100.78(5) . . ?
OW2 V2 O52 109.57(5) . . ?
O42 V2 O52 81.42(5) . . ?
O12 V2 O52 143.36(5) . . ?
OW2 V2 O22 99.68(6) . . ?
O42 V2 O22 156.01(5) . . ?
O12 V2 O22 81.62(5) . . ?
O52 V2 O22 82.76(5) . . ?
C12 O12 V2 117.88(9) . . ?
C22 O22 V2 115.57(10) . . ?
C32 O42 V2 114.46(10) . . ?
C42 O52 V2 114.94(10) . . ?
O12 C12 C32 107.95(12) . 3_655 ?
O12 C12 C22 108.18(12) . . ?
C32 C12 C22 109.77(13) 3_655 . ?
O32 C22 O22 125.49(15) . . ?
O32 C22 C12 122.13(14) . . ?
O22 C22 C12 112.36(13) . . ?
O42 C32 C12 109.07(12) . 3_655 ?
O42 C32 C42 105.49(12) . . ?
C12 C32 C42 107.96(13) 3_655 . ?
O62 C42 O52 125.15(15) . . ?
O62 C42 C32 123.09(15) . . ?
O52 C42 C32 111.73(13) . . ?
C53 N1 C33 110.90(14) . . ?
C53 N1 C13 111.40(16) . . ?
C33 N1 C13 106.36(14) . . ?
C53 N1 C73 105.75(14) . . ?
C33 N1 C73 111.09(16) . . ?
C13 N1 C73 111.43(14) . . ?
C23 C13 N1 115.68(16) . . ?
C43 C33 N1 115.01(17) . . ?
N1 C53 C63 115.26(16) . . ?
C83 C73 N1 115.11(17) . . ?
C74 N2 C14 108.83(13) . . ?
C74 N2 C54 111.70(14) . . ?
C14 N2 C54 109.00(14) . . ?
C74 N2 C34 108.22(13) . . ?
C14 N2 C34 111.05(13) . . ?
C54 N2 C34 108.04(13) . . ?
C24 C14 N2 115.47(16) . . ?
C44 C34 N2 115.12(15) . . ?
C64 C54 N2 115.03(17) . . ?
C84 C74 N2 115.86(14) . . ?

loop_
_geom_bond_atom_site_label_1
_geom_bond_atom_site_label_2
_geom_bond_distance
_geom_bond_site_symmetry_2
_geom_bond_publ_flag
V1 OW1 1.5959(12) . ?
V1 O11 1.8124(11) . ?
V1 O41 1.8271(11) . ?
V1 O21 1.9444(12) . ?
V1 O51 1.9509(11) . ?
O11 C11 1.4122(19) . ?
O21 C21 1.3146(19) . ?
O31 C21 1.210(2) . ?
O41 C31 1.4058(18) . ?
O51 C41 1.313(2) . ?
O61 C41 1.214(2) . ?
C11 C31 1.531(2) 3_756 ?
C11 C21 1.537(2) . ?
C31 C11 1.531(2) 3_756 ?
C31 C41 1.540(2) . ?
V2 OW2 1.5931(12) . ?
V2 O42 1.8156(11) . ?
V2 O12 1.8428(11) . ?
V2 O52 1.9509(11) . ?
V2 O22 1.9577(11) . ?
O12 C12 1.4110(18) . ?
O22 C22 1.3111(19) . ?
O32 C22 1.214(2) . ?
O42 C32 1.4187(19) . ?
O52 C42 1.313(2) . ?
O62 C42 1.216(2) . ?
C12 C32 1.535(2) 3_655 ?
C12 C22 1.543(2) . ?
C32 C12 1.535(2) 3_655 ?
C32 C42 1.543(2) . ?
N1 C53 1.518(2) . ?
N1 C33 1.520(2) . ?
N1 C13 1.521(3) . ?
N1 C73 1.525(2) . ?
C13 C23 1.518(3) . ?
C33 C43 1.513(3) . ?
C53 C63 1.519(3) . ?
C73 C83 1.520(3) . ?
N2 C74 1.516(2) . ?
N2 C14 1.516(2) . ?
N2 C54 1.519(2) . ?
N2 C34 1.538(2) . ?
C14 C24 1.506(3) . ?
C34 C44 1.504(3) . ?
C54 C64 1.506(3) . ?
C74 C84 1.506(3) . ?
